data_2224534
loop_
_publ_author_name
'Wei, Dan-Yi'
'Zhang, Yan-Guang'
'Wang, Mei-Li'
'Zhu, Zhen-Ke'

_publ_section_title
;Poly[[tetraaquabis[\m~4~-2,2'-(<i>p</i>-phenylenedioxy)diacetato][\m~2~-2,2'-(<i>p</i>-phenylenedioxy)diacetato]dierbium(III)]
 hexahydrate]
;
_journal_coeditor_code ZL2248
_journal_issue 12
_journal_name_full 'Acta Crystallographica Section E'
_journal_page_first m1551
_journal_page_last m1552
_journal_paper_doi 10.1107/S1600536809046613
_journal_volume 65
_journal_year 2009
_chemical_formula_iupac '[Er2 (C10 H8 O6)3 (H2 O1)4], 6H2 O'
_chemical_formula_moiety 'C30 H32 Er2 O22, 6(H2 O)'
_chemical_formula_sum 'C30 H44 Er2 O28'
_chemical_formula_weight 1187.17
_chemical_name_systematic
;
Poly[[tetraaquabis[\m~4~-2,2'-(<i>p</i>-phenylenedioxy)diacetato][\m~2~-
2,2'-(<i>p</i>-phenylenedioxy)diacetato]dierbium(III)] hexahydrate]
;
_space_group_IT_number 2
_symmetry_cell_setting triclinic
_symmetry_space_group_name_Hall '-P 1'
_symmetry_space_group_name_H-M 'P -1'
_atom_sites_solution_hydrogens geom
_atom_sites_solution_primary direct
_atom_sites_solution_secondary difmap
_audit_creation_method SHELXL-97
_cell_angle_alpha 102.46(3)
_cell_angle_beta 95.28(3)
_cell_angle_gamma 106.69(3)
_cell_formula_units_Z 1
_cell_length_a 8.5993(17)
_cell_length_b 9.6356(19)
_cell_length_c 12.689(3)
_cell_measurement_reflns_used 8985
_cell_measurement_temperature 298(2)
_cell_measurement_theta_max 27.45
_cell_measurement_theta_min 3.15
_cell_volume 970.0(4)
_computing_cell_refinement 'RAPID-AUTO (Rigaku, 1998)'
_computing_data_collection 'RAPID-AUTO (Rigaku, 1998)'
_computing_data_reduction 'CrystalStructure (Rigaku/MSC, 2002)'
_computing_molecular_graphics 'ORTEPII (Johnson, 1976)'
_computing_publication_material 'SHELXL97 (Sheldrick, 2008)'
_computing_structure_refinement 'SHELXL97 (Sheldrick, 2008)'
_computing_structure_solution 'SHELXS97 (Sheldrick, 2008)'
_diffrn_ambient_temperature 298(2)
_diffrn_detector_area_resol_mean 0
_diffrn_measured_fraction_theta_full 0.991
_diffrn_measured_fraction_theta_max 0.991
_diffrn_measurement_device_type 'Rigaku R-AXIS RAPID'
_diffrn_measurement_method \w
_diffrn_radiation_monochromator graphite
_diffrn_radiation_source 'fine-focus sealed tube'
_diffrn_radiation_type MoK\a
_diffrn_radiation_wavelength 0.71073
_diffrn_reflns_av_R_equivalents 0.0296
_diffrn_reflns_av_sigmaI/netI 0.0337
_diffrn_reflns_limit_h_max 11
_diffrn_reflns_limit_h_min -9
_diffrn_reflns_limit_k_max 12
_diffrn_reflns_limit_k_min -12
_diffrn_reflns_limit_l_max 16
_diffrn_reflns_limit_l_min -16
_diffrn_reflns_number 9659
_diffrn_reflns_theta_full 27.46
_diffrn_reflns_theta_max 27.46
_diffrn_reflns_theta_min 3.15
_diffrn_standards_decay_% no
_diffrn_standards_interval_count 0
_diffrn_standards_interval_time 0
_diffrn_standards_number 0
_exptl_absorpt_coefficient_mu 4.400
_exptl_absorpt_correction_T_max 0.535
_exptl_absorpt_correction_T_min 0.312
_exptl_absorpt_correction_type multi-scan
_exptl_absorpt_process_details '(ABSCOR; Higashi, 1995)'
_exptl_crystal_colour pink
_exptl_crystal_density_diffrn 2.032
_exptl_crystal_density_method 'not measured'
_exptl_crystal_description block
_exptl_crystal_F_000 584
_exptl_crystal_size_max 0.43
_exptl_crystal_size_mid 0.29
_exptl_crystal_size_min 0.15
_refine_diff_density_max 0.456
_refine_diff_density_min -1.079
_refine_ls_extinction_method none
_refine_ls_goodness_of_fit_ref 1.170
_refine_ls_hydrogen_treatment constr
_refine_ls_matrix_type full
_refine_ls_number_parameters 271
_refine_ls_number_reflns 4403
_refine_ls_number_restraints 1
_refine_ls_restrained_S_all 1.173
_refine_ls_R_factor_all 0.0210
_refine_ls_R_factor_gt 0.0190
_refine_ls_shift/su_max 0.001
_refine_ls_shift/su_mean 0.000
_refine_ls_structure_factor_coef Fsqd
_refine_ls_weighting_details 'calc w=1/[\s^2^(Fo^2^)+(0.0129P)^2^+0.5344P] where P=(Fo^2^+2Fc^2^)/3'
_refine_ls_weighting_scheme calc
_refine_ls_wR_factor_gt 0.0438
_refine_ls_wR_factor_ref 0.0443
_reflns_number_gt 4219
_reflns_number_total 4403
_reflns_threshold_expression I>2\s(I)
_cod_data_source_file zl2248.cif
_cod_data_source_block I
_cod_depositor_comments
;
The following automatic conversions were performed:
'_geom_hbond_publ_flag' value 'YES' changed to 'yes' according to
'/home/saulius/struct/CIF-dictionaries/cif_core.dic' dictionary named
'cif_core.dic' version 2.4.1 from 2010-06-29 (9 times).

Automatic conversion script
Id: cif_fix_enum 1527 2010-12-29 10:47:43Z saulius 

The following automatic conversions were performed:

'_geom_hbond_publ_flag' value 'YES' changed to 'yes' according to
/home/saulius/struct/CIF-dictionaries/cif_core.dic dictionary named
'cif_core.dic' version 2.4.1 from 2010-06-29 (9 times).

Automatic conversion script
Id: cif_fix_values 1715 2011-07-08 13:25:40Z adriana 
;
_cod_database_code 2224534
_cod_database_fobs_code 2224534

loop_
_symmetry_equiv_pos_as_xyz
'x, y, z'
'-x, -y, -z'

loop_
_atom_site_type_symbol
_atom_site_label
_atom_site_fract_x
_atom_site_fract_y
_atom_site_fract_z
_atom_site_U_iso_or_equiv
_atom_site_adp_type
_atom_site_calc_flag
_atom_site_refinement_flags
_atom_site_occupancy
_atom_site_disorder_assembly
_atom_site_disorder_group
Er Er1 0.869905(13) 0.797688(12) -0.007667(8) 0.01362(4) Uani d . 1 . .
O O1 0.7733(2) 0.9698(2) 0.10577(15) 0.0238(4) Uani d . 1 . .
O O2 0.9134(2) 1.2049(2) 0.10636(14) 0.0220(4) Uani d . 1 . .
O O3 0.5844(2) 1.0620(2) 0.24732(14) 0.0230(4) Uani d . 1 . .
O O4 0.7484(3) 0.8777(2) 0.61490(15) 0.0307(5) Uani d . 1 . .
O O5 0.8979(2) 1.0035(2) 0.90125(13) 0.0189(4) Uani d . 1 . .
O O6 0.7683(3) 0.7795(2) 0.79481(15) 0.0295(5) Uani d . 1 . .
O O7 1.0417(2) 0.6690(2) 0.07609(14) 0.0224(4) Uani d . 1 . .
O O8 0.8399(2) 0.7140(2) 0.15645(15) 0.0239(4) Uani d . 1 . .
O O9 0.9096(3) 0.5949(3) 0.32042(15) 0.0267(5) Uani d . 1 . .
O O10 0.7747(2) 0.5361(2) -0.08718(17) 0.0293(5) Uani d . 1 . .
H H10D 0.8146 0.4726 -0.0746 0.044 Uiso d . 1 . .
H H10C 0.6899 0.4916 -0.1317 0.044 Uiso d . 1 . .
O O11 0.5849(3) 0.7150(3) -0.03432(19) 0.0386(6) Uani d . 1 . .
H H11D 0.5209 0.7517 -0.0033 0.058 Uiso d . 1 . .
H H11C 0.5269 0.6420 -0.0823 0.058 Uiso d . 1 . .
C C1 0.8034(3) 1.1075(3) 0.13378(19) 0.0173(5) Uani d . 1 . .
C C2 0.6953(4) 1.1713(3) 0.2068(2) 0.0235(6) Uani d . 1 . .
H H2B 0.7656 1.2496 0.2684 0.028 Uiso calc R 1 . .
H H2A 0.6324 1.2167 0.1655 0.028 Uiso calc R 1 . .
C C3 0.6421(3) 1.0209(3) 0.3382(2) 0.0211(6) Uani d . 1 . .
C C4 0.5518(4) 0.8850(4) 0.3518(2) 0.0339(7) Uani d . 1 . .
H H4A 0.4639 0.8225 0.2982 0.041 Uiso calc R 1 . .
C C5 0.5904(4) 0.8402(4) 0.4447(2) 0.0360(7) Uani d . 1 . .
H H5A 0.5279 0.7483 0.4534 0.043 Uiso calc R 1 . .
C C6 0.7213(4) 0.9312(3) 0.5240(2) 0.0241(6) Uani d . 1 . .
C C7 0.8153(4) 1.0642(4) 0.5093(3) 0.0423(9) Uani d . 1 . .
H H7A 0.9059 1.1246 0.5616 0.051 Uiso calc R 1 . .
C C8 0.7750(4) 1.1096(4) 0.4154(3) 0.0430(9) Uani d . 1 . .
H H8A 0.8390 1.2002 0.4056 0.052 Uiso calc R 1 . .
C C9 0.8428(4) 0.9852(3) 0.7110(2) 0.0261(6) Uani d . 1 . .
H H9B 0.8012 1.0699 0.7253 0.031 Uiso calc R 1 . .
H H9A 0.9565 1.0214 0.7010 0.031 Uiso calc R 1 . .
C C10 0.8329(3) 0.9155(3) 0.8065(2) 0.0190(5) Uani d . 1 . .
C C11 0.9563(3) 0.6601(3) 0.15137(19) 0.0181(5) Uani d . 1 . .
C C12 1.0010(4) 0.5810(4) 0.2341(2) 0.0243(6) Uani d . 1 . .
H H12B 0.9788 0.4759 0.1988 0.029 Uiso calc R 1 . .
H H12A 1.1177 0.6239 0.2631 0.029 Uiso calc R 1 . .
C C13 0.9586(3) 0.5444(3) 0.4075(2) 0.0206(5) Uani d . 1 . .
C C14 0.8822(3) 0.5722(3) 0.4975(2) 0.0232(6) Uani d . 1 . .
H H14A 0.8028 0.6202 0.4956 0.028 Uiso calc R 1 . .
C C15 1.0760(3) 0.4714(3) 0.4092(2) 0.0230(6) Uani d . 1 . .
H H15A 1.1263 0.4517 0.3484 0.028 Uiso calc R 1 . .
O O12 0.4607(3) 0.4588(3) -0.19590(18) 0.0376(5) Uani d . 1 . .
H H12D 0.3720 0.3998 -0.1934 0.056 Uiso d . 1 . .
H H12C 0.4699 0.4849 -0.2530 0.056 Uiso d . 1 . .
O O13 0.3829(3) 0.8206(4) 0.0782(2) 0.0567(8) Uani d . 1 . .
H H13D 0.2831 0.8057 0.0727 0.085 Uiso d . 1 . .
H H13C 0.4297 0.9046 0.1180 0.085 Uiso d . 1 . .
O O14 0.5142(4) 0.5730(4) 0.6226(2) 0.0636(8) Uani d . 1 . .
H H14C 0.5877 0.6523 0.6493 0.095 Uiso d D 1 . .
H H14D 0.4202 0.5660 0.5976 0.095 Uiso d D 1 . .

loop_
_atom_site_aniso_label
_atom_site_aniso_U_11
_atom_site_aniso_U_22
_atom_site_aniso_U_33
_atom_site_aniso_U_12
_atom_site_aniso_U_13
_atom_site_aniso_U_23
Er1 0.01580(6) 0.01211(7) 0.01281(6) 0.00315(5) 0.00181(4) 0.00477(4)
O1 0.0278(10) 0.0177(11) 0.0276(10) 0.0072(9) 0.0128(8) 0.0058(8)
O2 0.0267(10) 0.0182(11) 0.0226(9) 0.0063(9) 0.0097(8) 0.0070(8)
O3 0.0216(9) 0.0332(12) 0.0170(8) 0.0080(9) 0.0051(8) 0.0121(9)
O4 0.0492(13) 0.0192(11) 0.0153(9) 0.0017(10) -0.0075(9) 0.0049(8)
O5 0.0204(9) 0.0196(10) 0.0136(8) 0.0039(8) -0.0023(7) 0.0033(7)
O6 0.0401(12) 0.0184(11) 0.0222(9) -0.0010(10) -0.0054(9) 0.0071(9)
O7 0.0259(10) 0.0254(11) 0.0203(9) 0.0089(9) 0.0066(8) 0.0128(8)
O8 0.0283(10) 0.0270(12) 0.0234(9) 0.0126(9) 0.0078(8) 0.0140(9)
O9 0.0357(11) 0.0370(13) 0.0191(9) 0.0213(11) 0.0086(8) 0.0164(9)
O10 0.0248(10) 0.0174(11) 0.0422(11) 0.0076(9) -0.0026(9) 0.0024(9)
O11 0.0191(10) 0.0379(15) 0.0471(13) 0.0097(11) -0.0015(10) -0.0118(11)
C1 0.0199(12) 0.0210(15) 0.0123(11) 0.0076(11) 0.0018(10) 0.0057(10)
C2 0.0336(15) 0.0248(16) 0.0195(12) 0.0145(14) 0.0110(12) 0.0110(12)
C3 0.0233(13) 0.0291(16) 0.0135(11) 0.0096(13) 0.0060(10) 0.0079(11)
C4 0.0394(18) 0.0275(18) 0.0242(14) -0.0007(15) -0.0117(13) 0.0069(13)
C5 0.050(2) 0.0211(17) 0.0260(14) -0.0022(15) -0.0099(14) 0.0078(13)
C6 0.0339(15) 0.0229(16) 0.0145(11) 0.0078(13) 0.0009(11) 0.0059(11)
C7 0.0423(19) 0.042(2) 0.0264(15) -0.0108(17) -0.0125(14) 0.0158(15)
C8 0.0414(19) 0.041(2) 0.0341(17) -0.0128(17) -0.0065(15) 0.0236(17)
C9 0.0363(16) 0.0221(16) 0.0147(12) 0.0023(13) -0.0018(11) 0.0056(11)
C10 0.0196(13) 0.0215(15) 0.0164(11) 0.0066(12) 0.0010(10) 0.0060(11)
C11 0.0234(13) 0.0131(13) 0.0145(11) 0.0014(11) -0.0009(10) 0.0039(10)
C12 0.0328(15) 0.0282(17) 0.0199(12) 0.0147(14) 0.0086(12) 0.0139(12)
C13 0.0277(14) 0.0196(15) 0.0165(12) 0.0080(12) 0.0024(10) 0.0087(11)
C14 0.0261(14) 0.0264(16) 0.0232(13) 0.0142(13) 0.0056(11) 0.0106(12)
C15 0.0299(15) 0.0252(16) 0.0186(12) 0.0124(13) 0.0076(11) 0.0090(12)
O12 0.0275(11) 0.0397(15) 0.0333(11) -0.0039(11) -0.0022(9) 0.0064(11)
O13 0.0216(12) 0.067(2) 0.0594(16) 0.0098(13) -0.0010(11) -0.0214(15)
O14 0.0631(19) 0.052(2) 0.0439(15) -0.0218(16) -0.0011(13) 0.0059(14)

loop_
_atom_type_symbol
_atom_type_description
_atom_type_scat_dispersion_real
_atom_type_scat_dispersion_imag
_atom_type_scat_source
C C 0.0033 0.0016 'International Tables Vol C Tables 4.2.6.8 and 6.1.1.4'
H H 0.0000 0.0000 'International Tables Vol C Tables 4.2.6.8 and 6.1.1.4'
Er Er -0.2586 4.9576 'International Tables Vol C Tables 4.2.6.8 and 6.1.1.4'
O O 0.0106 0.0060 'International Tables Vol C Tables 4.2.6.8 and 6.1.1.4'

loop_
_geom_angle_atom_site_label_1
_geom_angle_atom_site_label_2
_geom_angle_atom_site_label_3
_geom_angle_site_symmetry_1
_geom_angle_site_symmetry_3
_geom_angle
_geom_angle_publ_flag
O11 Er1 O2 . 2_775 140.01(8) ?
O11 Er1 O1 . . 69.84(8) ?
O2 Er1 O1 2_775 . 139.47(7) ?
O11 Er1 O10 . . 71.00(8) ?
O2 Er1 O10 2_775 . 84.46(8) ?
O1 Er1 O10 . . 135.94(7) ?
O11 Er1 O5 . 2_776 141.78(7) ?
O2 Er1 O5 2_775 2_776 74.46(7) ?
O1 Er1 O5 . 2_776 71.96(7) ?
O10 Er1 O5 . 2_776 142.81(7) ?
O11 Er1 O8 . . 82.71(8) ?
O2 Er1 O8 2_775 . 125.12(6) ?
O1 Er1 O8 . . 74.50(7) ?
O10 Er1 O8 . . 81.33(8) ?
O5 Er1 O8 2_776 . 86.19(7) ?
O11 Er1 O5 . 1_554 96.38(8) ?
O2 Er1 O5 2_775 1_554 74.53(6) ?
O1 Er1 O5 . 1_554 75.37(6) ?
O10 Er1 O5 . 1_554 128.65(7) ?
O5 Er1 O5 2_776 1_554 74.90(7) ?
O8 Er1 O5 . 1_554 148.16(7) ?
O11 Er1 O7 . . 123.14(8) ?
O2 Er1 O7 2_775 . 72.14(6) ?
O1 Er1 O7 . . 119.42(7) ?
O10 Er1 O7 . . 68.62(7) ?
O5 Er1 O7 2_776 . 75.81(7) ?
O8 Er1 O7 . . 53.28(6) ?
O5 Er1 O7 1_554 . 140.25(6) ?
O11 Er1 O6 . 1_554 72.43(8) ?
O2 Er1 O6 2_775 1_554 71.57(7) ?
O1 Er1 O6 . 1_554 108.94(7) ?
O10 Er1 O6 . 1_554 77.05(8) ?
O5 Er1 O6 2_776 1_554 122.41(7) ?
O8 Er1 O6 . 1_554 151.20(7) ?
O5 Er1 O6 1_554 1_554 52.04(7) ?
O7 Er1 O6 . 1_554 131.64(7) ?
O11 Er1 C11 . . 103.21(9) ?
O2 Er1 C11 2_775 . 98.81(7) ?
O1 Er1 C11 . . 97.32(7) ?
O10 Er1 C11 . . 72.86(8) ?
O5 Er1 C11 2_776 . 80.41(7) ?
O8 Er1 C11 . . 26.52(7) ?
O5 Er1 C11 1_554 . 155.31(7) ?
O7 Er1 C11 . . 26.77(7) ?
O6 Er1 C11 1_554 . 149.19(7) ?
O11 Er1 C10 . 1_554 85.37(9) ?
O2 Er1 C10 2_775 1_554 69.14(7) ?
O1 Er1 C10 . 1_554 94.05(7) ?
O10 Er1 C10 . 1_554 102.16(8) ?
O5 Er1 C10 2_776 1_554 98.49(8) ?
O8 Er1 C10 . 1_554 165.74(7) ?
O5 Er1 C10 1_554 1_554 26.56(7) ?
O7 Er1 C10 . 1_554 140.92(7) ?
O6 Er1 C10 1_554 1_554 25.61(7) ?
C11 Er1 C10 . 1_554 167.59(7) ?
O11 Er1 Er1 . 2_775 123.86(7) ?
O2 Er1 Er1 2_775 2_775 70.32(5) ?
O1 Er1 Er1 . 2_775 69.30(5) ?
O10 Er1 Er1 . 2_775 153.26(5) ?
O5 Er1 Er1 2_776 2_775 38.24(4) ?
O8 Er1 Er1 . 2_775 120.23(6) ?
O5 Er1 Er1 1_554 2_775 36.66(5) ?
O7 Er1 Er1 . 2_775 109.95(5) ?
O6 Er1 Er1 1_554 2_775 86.39(6) ?
C11 Er1 Er1 . 2_775 118.65(6) ?
C10 Er1 Er1 1_554 2_775 61.18(7) ?
C1 O1 Er1 . . 137.57(17) ?
C1 O2 Er1 . 2_775 135.37(17) ?
C3 O3 C2 . . 119.0(2) ?
C6 O4 C9 . . 116.5(2) ?
C10 O5 Er1 . 2_776 146.22(17) ?
C10 O5 Er1 . 1_556 93.99(16) ?
Er1 O5 Er1 2_776 1_556 105.10(7) ?
C10 O6 Er1 . 1_556 92.30(16) ?
C11 O7 Er1 . . 90.52(15) ?
C11 O8 Er1 . . 94.74(14) ?
C13 O9 C12 . . 114.6(2) ?
Er1 O10 H10D . . 128.3 ?
Er1 O10 H10C . . 124.8 ?
H10D O10 H10C . . 106.9 ?
Er1 O11 H11D . . 130.0 ?
Er1 O11 H11C . . 124.3 ?
H11D O11 H11C . . 105.6 ?
O1 C1 O2 . . 127.0(2) ?
O1 C1 C2 . . 118.6(2) ?
O2 C1 C2 . . 114.3(2) ?
O3 C2 C1 . . 113.5(2) ?
O3 C2 H2B . . 108.9 ?
C1 C2 H2B . . 108.9 ?
O3 C2 H2A . . 108.9 ?
C1 C2 H2A . . 108.9 ?
H2B C2 H2A . . 107.7 ?
C8 C3 C4 . . 119.4(2) ?
C8 C3 O3 . . 124.3(3) ?
C4 C3 O3 . . 116.3(3) ?
C3 C4 C5 . . 120.6(3) ?
C3 C4 H4A . . 119.7 ?
C5 C4 H4A . . 119.7 ?
C6 C5 C4 . . 120.1(3) ?
C6 C5 H5A . . 120.0 ?
C4 C5 H5A . . 120.0 ?
C7 C6 C5 . . 119.6(3) ?
C7 C6 O4 . . 124.5(3) ?
C5 C6 O4 . . 115.8(3) ?
C6 C7 C8 . . 120.0(3) ?
C6 C7 H7A . . 120.0 ?
C8 C7 H7A . . 120.0 ?
C3 C8 C7 . . 120.2(3) ?
C3 C8 H8A . . 119.9 ?
C7 C8 H8A . . 119.9 ?
O4 C9 C10 . . 109.7(2) ?
O4 C9 H9B . . 109.7 ?
C10 C9 H9B . . 109.7 ?
O4 C9 H9A . . 109.7 ?
C10 C9 H9A . . 109.7 ?
H9B C9 H9A . . 108.2 ?
O6 C10 O5 . . 121.1(2) ?
O6 C10 C9 . . 122.2(2) ?
O5 C10 C9 . . 116.7(3) ?
O6 C10 Er1 . 1_556 62.09(14) ?
O5 C10 Er1 . 1_556 59.45(13) ?
C9 C10 Er1 . 1_556 170.90(19) ?
O8 C11 O7 . . 121.4(2) ?
O8 C11 C12 . . 122.0(2) ?
O7 C11 C12 . . 116.5(2) ?
O8 C11 Er1 . . 58.74(12) ?
O7 C11 Er1 . . 62.71(12) ?
C12 C11 Er1 . . 178.07(19) ?
O9 C12 C11 . . 110.6(2) ?
O9 C12 H12B . . 109.5 ?
C11 C12 H12B . . 109.5 ?
O9 C12 H12A . . 109.5 ?
C11 C12 H12A . . 109.5 ?
H12B C12 H12A . . 108.1 ?
O9 C13 C14 . . 115.1(2) ?
O9 C13 C15 . . 124.5(2) ?
C14 C13 C15 . . 120.3(2) ?
C13 C14 C15 . 2_766 120.2(2) ?
C13 C14 H14A . . 119.9 ?
C15 C14 H14A 2_766 . 119.9 ?
C13 C15 C14 . 2_766 119.5(2) ?
C13 C15 H15A . . 120.2 ?
C14 C15 H15A 2_766 . 120.2 ?
H12D O12 H12C . . 116.6 ?
H13D O13 H13C . . 108.2 ?
H14C O14 H14D . . 124.5 ?

loop_
_geom_bond_atom_site_label_1
_geom_bond_atom_site_label_2
_geom_bond_site_symmetry_2
_geom_bond_distance
_geom_bond_publ_flag
Er1 O11 . 2.317(2) ?
Er1 O2 2_775 2.3415(18) ?
Er1 O1 . 2.3437(19) ?
Er1 O10 . 2.368(2) ?
Er1 O5 2_776 2.381(2) ?
Er1 O8 . 2.3996(18) ?
Er1 O5 1_554 2.4684(19) ?
Er1 O7 . 2.4864(19) ?
Er1 O6 1_554 2.529(2) ?
Er1 C11 . 2.798(2) ?
Er1 C10 1_554 2.859(3) ?
Er1 Er1 2_775 3.8505(13) ?
O1 C1 . 1.240(3) ?
O2 C1 . 1.260(3) ?
O2 Er1 2_775 2.3415(18) ?
O3 C3 . 1.392(3) ?
O3 C2 . 1.425(3) ?
O4 C6 . 1.388(3) ?
O4 C9 . 1.417(3) ?
O5 C10 . 1.281(3) ?
O5 Er1 2_776 2.381(2) ?
O5 Er1 1_556 2.4684(19) ?
O6 C10 . 1.237(4) ?
O6 Er1 1_556 2.529(2) ?
O7 C11 . 1.260(3) ?
O8 C11 . 1.254(3) ?
O9 C13 . 1.378(3) ?
O9 C12 . 1.411(3) ?
O10 H10D . 0.8194 ?
O10 H10C . 0.8213 ?
O11 H11D . 0.8212 ?
O11 H11C . 0.8194 ?
C1 C2 . 1.531(3) ?
C2 H2B . 0.9700 ?
C2 H2A . 0.9700 ?
C3 C8 . 1.366(4) ?
C3 C4 . 1.373(4) ?
C4 C5 . 1.383(4) ?
C4 H4A . 0.9300 ?
C5 C6 . 1.376(4) ?
C5 H5A . 0.9300 ?
C6 C7 . 1.366(5) ?
C7 C8 . 1.403(4) ?
C7 H7A . 0.9300 ?
C8 H8A . 0.9300 ?
C9 C10 . 1.505(3) ?
C9 H9B . 0.9700 ?
C9 H9A . 0.9700 ?
C10 Er1 1_556 2.859(3) ?
C11 C12 . 1.506(3) ?
C12 H12B . 0.9700 ?
C12 H12A . 0.9700 ?
C13 C14 . 1.384(4) ?
C13 C15 . 1.388(4) ?
C14 C15 2_766 1.388(3) ?
C14 H14A . 0.9300 ?
C15 C14 2_766 1.388(3) ?
C15 H15A . 0.9300 ?
O12 H12D . 0.8176 ?
O12 H12C . 0.8196 ?
O13 H13D . 0.8221 ?
O13 H13C . 0.8190 ?
O14 H14C . 0.8180 ?
O14 H14D . 0.8188 ?

loop_
_geom_hbond_atom_site_label_D
_geom_hbond_atom_site_label_H
_geom_hbond_atom_site_label_A
_geom_hbond_site_symmetry_A
_geom_hbond_distance_DH
_geom_hbond_distance_HA
_geom_hbond_distance_DA
_geom_hbond_angle_DHA
_geom_hbond_publ_flag
O10 H10D O7 2_765 0.82 2.09 2.880(4) 163 yes
O10 H10C O12 ? 0.82 1.97 2.732(4) 154 yes
O11 H11D O13 ? 0.82 1.82 2.634(4) 173 yes
O11 H11C O12 ? 0.82 1.92 2.709(4) 161 yes
O12 H12D O8 2_665 0.82 2.00 2.798(4) 167 yes
O12 H12C O14 1_554 0.82 1.97 2.780(4) 172 yes
O13 H13D O7 1_455 0.82 2.12 2.872(4) 151 yes
O13 H13C O3 ? 0.82 2.03 2.804(4) 157 yes
O14 H14C O6 ? 0.82 2.17 2.874(4) 144 yes
